data_1545379
loop_
_publ_author_name
'Ait Elhad, Mustapha'
'Benharref, Ahmed'
'El Ammari, Lahcen'
'Saadi, Mohamed'
'Oukhrib, Abdelouahd'
'Berraho, Moha'

_publ_section_title
;
 (1<i>S</i>,2<i>R</i>,8<i>R</i>)-11-Amino-2,2-dichloro-3,7,7,10-tetramethyltricyclo[6.4.0.0^1,3^]dodec-10-en-9-one
;
_journal_issue 2
_journal_name_full IUCrData
_journal_page_first x170255
_journal_paper_doi 10.1107/S2414314617002553
_journal_volume 2
_journal_year 2017
_chemical_formula_iupac 'C16 H23 Cl2 N O'
_chemical_formula_moiety 'C16 H23 Cl2 N O'
_chemical_formula_sum 'C16 H23 Cl2 N O'
_chemical_formula_weight 316.25
_chemical_name_systematic
(1<i>S</i>,2<i>R</i>,8<i>R</i>)-11-Amino-2,2-dichloro-3,7,7,10-tetramethyltricyclo[6.4.0.0^1,3^]dodec-10-en-9-one
_space_group_crystal_system monoclinic
_space_group_IT_number 4
_space_group_name_Hall 'P 2yb'
_space_group_name_H-M_alt 'P 1 21 1'
_symmetry_space_group_name_Hall 'P 2yb'
_symmetry_space_group_name_H-M 'P 1 21 1'
_atom_sites_solution_hydrogens geom
_audit_creation_method SHELXL-2014/7
_cell_angle_alpha 90
_cell_angle_beta 91.273(5)
_cell_angle_gamma 90
_cell_formula_units_Z 4
_cell_length_a 6.9962(13)
_cell_length_b 18.654(4)
_cell_length_c 12.426(3)
_cell_measurement_reflns_used 6632
_cell_measurement_temperature 296(2)
_cell_measurement_theta_max 26.4
_cell_measurement_theta_min 1.6
_cell_volume 1621.3(6)
_computing_cell_refinement
;
SAINT (Bruker, 2009)
;
_computing_data_collection
;
APEX2 (Bruker, 2009)
;
_computing_data_reduction
;
SAINT (Bruker, 2009)
;
_computing_molecular_graphics
;
ORTEP-3 for Windows (Farrugia, 2012)
;
_computing_publication_material
;
publCIF (Westrip, 2010)
;
_computing_structure_refinement
;
SHELXL2014 (Sheldrick, 2015)
;
_computing_structure_solution
;
SHELXS2014 (Sheldrick, 2008)
;
_diffrn_ambient_temperature 296(2)
_diffrn_measured_fraction_theta_full 0.999
_diffrn_measured_fraction_theta_max 0.999
_diffrn_measurement_device_type 'Bruker X8 APEX'
_diffrn_measurement_method '\f and \w scans'
_diffrn_radiation_type MoK\a
_diffrn_radiation_wavelength 0.71073
_diffrn_reflns_av_R_equivalents 0.0532
_diffrn_reflns_limit_h_max 8
_diffrn_reflns_limit_h_min -9
_diffrn_reflns_limit_k_max 25
_diffrn_reflns_limit_k_min -25
_diffrn_reflns_limit_l_max 16
_diffrn_reflns_limit_l_min -16
_diffrn_reflns_number 58110
_diffrn_reflns_theta_full 25.242
_diffrn_reflns_theta_max 28.700
_diffrn_reflns_theta_min 2.731
_exptl_absorpt_coefficient_mu 0.396
_exptl_absorpt_correction_T_max 0.7465
_exptl_absorpt_correction_T_min 0.6289
_exptl_absorpt_correction_type multi-scan
_exptl_absorpt_process_details
;
(SADABS; Bruker, 2009)
;
_exptl_crystal_colour colourless
_exptl_crystal_density_diffrn 1.296
_exptl_crystal_density_method 'not measured'
_exptl_crystal_description prismatic
_exptl_crystal_F_000 672
_exptl_crystal_size_max 0.24
_exptl_crystal_size_mid 0.2
_exptl_crystal_size_min 0.15
_refine_diff_density_max 0.260
_refine_diff_density_min -0.180
_refine_ls_abs_structure_details
;
Flack <i>x</i> determined using 2672 quotients
[(<i>I</i>^+^)-(<i>I</i>^-^)]/[(<i>I</i>^+^)+(<i>I</i>^-^)]
(Parsons <i>et al.</i>,  2013)
;
_refine_ls_abs_structure_Flack 0.010(18)
_refine_ls_extinction_method none
_refine_ls_goodness_of_fit_ref 1.016
_refine_ls_hydrogen_treatment constr
_refine_ls_matrix_type full
_refine_ls_number_parameters 369
_refine_ls_number_reflns 8375
_refine_ls_number_restraints 1
_refine_ls_restrained_S_all 1.016
_refine_ls_R_factor_all 0.0594
_refine_ls_R_factor_gt 0.0381
_refine_ls_shift/su_max 0.001
_refine_ls_shift/su_mean 0.000
_refine_ls_structure_factor_coef Fsqd
_refine_ls_weighting_details 'w=1/[\s^2^(Fo^2^)+(0.0442P)^2^+0.1774P] where P=(Fo^2^+2Fc^2^)/3'
_refine_ls_weighting_scheme calc
_refine_ls_wR_factor_gt 0.0835
_refine_ls_wR_factor_ref 0.0938
_reflns_number_gt 6511
_reflns_number_total 8375
_reflns_threshold_expression 'I > 2\s(I)'
_cod_data_source_file bt4041sup1.cif
_cod_data_source_block I
_cod_original_cell_volume 1621.4(5)
_cod_database_code 1545379
_shelx_space_group_comment
;
The symmetry employed for this shelxl refinement is uniquely defined
by the following loop, which should always be used as a source of
symmetry information in preference to the above space-group names.
They are only intended as comments.
;

loop_
_space_group_symop_operation_xyz
'x, y, z'
'-x, y+1/2, -z'

loop_
_atom_site_type_symbol
_atom_site_label
_atom_site_fract_x
_atom_site_fract_y
_atom_site_fract_z
_atom_site_U_iso_or_equiv
_atom_site_adp_type
_atom_site_calc_flag
_atom_site_occupancy
C C1 0.3670(4) 0.62609(15) 0.5109(2) 0.0342(6) Uani d 1
C C2 0.3868(5) 0.69648(17) 0.5700(2) 0.0469(7) Uani d 1
C C3 0.3294(5) 0.63016(17) 0.6324(2) 0.0452(7) Uani d 1
C C4 0.4790(6) 0.59418(18) 0.7054(2) 0.0540(8) Uani d 1
H H4A 0.4594 0.6086 0.7793 0.065 Uiso calc 1
H H4B 0.6054 0.6099 0.6852 0.065 Uiso calc 1
C C5 0.4675(6) 0.51212(19) 0.6972(3) 0.0610(10) Uani d 1
H H5A 0.5883 0.4923 0.7228 0.073 Uiso calc 1
H H5B 0.3694 0.4955 0.7452 0.073 Uiso calc 1
C C6 0.4241(5) 0.48237(17) 0.5853(2) 0.0497(8) Uani d 1
H H6A 0.2932 0.4951 0.5664 0.060 Uiso calc 1
H H6B 0.4292 0.4305 0.5902 0.060 Uiso calc 1
C C7 0.5494(4) 0.50495(15) 0.4912(2) 0.0419(7) Uani d 1
C C8 0.5481(4) 0.58915(14) 0.4760(2) 0.0336(6) Uani d 1
H H8 0.6508 0.6076 0.5232 0.040 Uiso calc 1
C C9 0.5984(4) 0.61206(16) 0.3623(2) 0.0375(6) Uani d 1
C C10 0.4512(4) 0.63564(15) 0.2889(2) 0.0345(6) Uani d 1
C C11 0.2637(4) 0.63392(14) 0.3179(2) 0.0321(5) Uani d 1
C C12 0.2033(4) 0.61729(17) 0.4302(2) 0.0374(6) Uani d 1
H H12A 0.1563 0.5684 0.4330 0.045 Uiso calc 1
H H12B 0.0996 0.6490 0.4493 0.045 Uiso calc 1
C C13 0.1274(6) 0.6244(2) 0.6731(3) 0.0649(10) Uani d 1
H H13A 0.1181 0.6502 0.7396 0.097 Uiso calc 1
H H13B 0.0963 0.5749 0.6846 0.097 Uiso calc 1
H H13C 0.0397 0.6445 0.6208 0.097 Uiso calc 1
C C14 0.7561(6) 0.4808(2) 0.5124(4) 0.0719(11) Uani d 1
H H14A 0.7604 0.4294 0.5177 0.108 Uiso calc 1
H H14B 0.8032 0.5014 0.5786 0.108 Uiso calc 1
H H14C 0.8343 0.4962 0.4543 0.108 Uiso calc 1
C C15 0.4721(6) 0.46588(19) 0.3904(3) 0.0609(9) Uani d 1
H H15A 0.5429 0.4807 0.3290 0.091 Uiso calc 1
H H15B 0.3395 0.4775 0.3791 0.091 Uiso calc 1
H H15C 0.4857 0.4151 0.4002 0.091 Uiso calc 1
C C16 0.5071(5) 0.65700(18) 0.1765(2) 0.0463(7) Uani d 1
H H16A 0.4695 0.6200 0.1267 0.069 Uiso calc 1
H H16B 0.6431 0.6636 0.1746 0.069 Uiso calc 1
H H16C 0.4442 0.7010 0.1569 0.069 Uiso calc 1
C C17 -0.0333(4) 0.41311(14) -0.0173(2) 0.0318(6) Uani d 1
C C18 -0.0172(4) 0.49436(15) -0.0174(2) 0.0393(6) Uani d 1
C C19 -0.0796(4) 0.45709(16) 0.0835(2) 0.0415(7) Uani d 1
C C20 0.0609(6) 0.45095(18) 0.1779(2) 0.0522(8) Uani d 1
H H20A 0.0326 0.4878 0.2303 0.063 Uiso calc 1
H H20B 0.1892 0.4593 0.1528 0.063 Uiso calc 1
C C21 0.0535(7) 0.3772(2) 0.2327(3) 0.0652(10) Uani d 1
H H21A 0.1744 0.3691 0.2705 0.078 Uiso calc 1
H H21B -0.0455 0.3783 0.2861 0.078 Uiso calc 1
C C22 0.0149(6) 0.31356(18) 0.1570(3) 0.0562(9) Uani d 1
H H22A -0.1151 0.3182 0.1292 0.067 Uiso calc 1
H H22B 0.0194 0.2703 0.2004 0.067 Uiso calc 1
C C23 0.1448(5) 0.30144(16) 0.0602(2) 0.0447(7) Uani d 1
C C24 0.1500(4) 0.36961(14) -0.0151(2) 0.0324(6) Uani d 1
H H24 0.2501 0.4011 0.0148 0.039 Uiso calc 1
C C25 0.2082(4) 0.35152(15) -0.1298(2) 0.0348(6) Uani d 1
C C26 0.0656(4) 0.34250(15) -0.2124(2) 0.0342(6) Uani d 1
C C27 -0.1239(4) 0.35081(14) -0.1896(2) 0.0306(5) Uani d 1
C C28 -0.1911(4) 0.37905(15) -0.0838(2) 0.0337(6) Uani d 1
H H28A -0.2459 0.3400 -0.0433 0.040 Uiso calc 1
H H28B -0.2910 0.4142 -0.0971 0.040 Uiso calc 1
C C29 -0.2869(5) 0.4639(2) 0.1167(3) 0.0613(9) Uani d 1
H H29A -0.3029 0.5074 0.1567 0.092 Uiso calc 1
H H29B -0.3201 0.4237 0.1608 0.092 Uiso calc 1
H H29C -0.3686 0.4648 0.0536 0.092 Uiso calc 1
C C30 0.3499(6) 0.2850(3) 0.0979(4) 0.0789(13) Uani d 1
H H30A 0.3518 0.2413 0.1386 0.118 Uiso calc 1
H H30B 0.3970 0.3236 0.1423 0.118 Uiso calc 1
H H30C 0.4296 0.2799 0.0365 0.118 Uiso calc 1
C C31 0.0658(6) 0.23478(18) -0.0001(3) 0.0628(10) Uani d 1
H H31A 0.0671 0.1944 0.0478 0.094 Uiso calc 1
H H31B 0.1441 0.2247 -0.0607 0.094 Uiso calc 1
H H31C -0.0629 0.2440 -0.0247 0.094 Uiso calc 1
C C32 0.1267(5) 0.31821(19) -0.3219(2) 0.0491(8) Uani d 1
H H32A 0.0893 0.2692 -0.3330 0.074 Uiso calc 1
H H32B 0.2631 0.3222 -0.3266 0.074 Uiso calc 1
H H32C 0.0668 0.3478 -0.3762 0.074 Uiso calc 1
N N1 0.1202(4) 0.64687(15) 0.24803(19) 0.0442(6) Uani d 1
H H1A 0.1440 0.6567 0.1821 0.053 Uiso calc 1
H H1B 0.0039 0.6453 0.2690 0.053 Uiso calc 1
N N2 -0.2662(3) 0.33465(14) -0.25976(19) 0.0419(6) Uani d 1
H H2A -0.2403 0.3182 -0.3224 0.050 Uiso calc 1
H H2B -0.3832 0.3407 -0.2420 0.050 Uiso calc 1
O O1 0.7681(3) 0.60721(15) 0.3360(2) 0.0583(6) Uani d 1
O O2 0.3815(3) 0.34305(14) -0.14593(19) 0.0532(6) Uani d 1
Cl Cl1 0.20775(13) 0.53695(4) -0.02330(7) 0.0559(2) Uani d 1
Cl Cl2 -0.18423(14) 0.54562(5) -0.09233(7) 0.0629(2) Uani d 1
Cl Cl3 0.61389(17) 0.73707(5) 0.58908(8) 0.0714(3) Uani d 1
Cl Cl4 0.21570(18) 0.76477(5) 0.54750(8) 0.0734(3) Uani d 1

loop_
_atom_site_aniso_label
_atom_site_aniso_U_11
_atom_site_aniso_U_22
_atom_site_aniso_U_33
_atom_site_aniso_U_12
_atom_site_aniso_U_13
_atom_site_aniso_U_23
C1 0.0363(15) 0.0378(14) 0.0286(12) -0.0006(11) 0.0015(10) 0.0034(10)
C2 0.064(2) 0.0387(16) 0.0383(16) 0.0063(14) -0.0031(14) 0.0014(12)
C3 0.063(2) 0.0415(16) 0.0313(14) 0.0066(14) 0.0002(13) -0.0024(12)
C4 0.081(2) 0.0484(18) 0.0322(15) 0.0021(17) -0.0087(15) 0.0000(13)
C5 0.095(3) 0.0488(19) 0.0386(17) 0.0041(18) -0.0074(17) 0.0117(14)
C6 0.066(2) 0.0350(15) 0.0483(17) -0.0053(14) 0.0016(15) 0.0064(13)
C7 0.0438(18) 0.0338(14) 0.0480(17) -0.0002(12) -0.0011(13) 0.0021(12)
C8 0.0306(15) 0.0324(13) 0.0375(14) -0.0032(11) -0.0042(11) 0.0023(11)
C9 0.0280(15) 0.0396(15) 0.0450(15) -0.0056(12) 0.0046(12) 0.0011(12)
C10 0.0317(15) 0.0381(14) 0.0339(13) -0.0042(11) 0.0042(11) 0.0034(11)
C11 0.0319(15) 0.0307(13) 0.0337(13) -0.0025(10) 0.0006(11) 0.0022(10)
C12 0.0305(14) 0.0486(16) 0.0334(13) 0.0018(12) 0.0043(11) 0.0030(11)
C13 0.082(3) 0.072(2) 0.0418(18) 0.012(2) 0.0242(17) 0.0027(17)
C14 0.055(2) 0.050(2) 0.111(3) 0.0146(17) 0.002(2) 0.015(2)
C15 0.086(3) 0.0411(18) 0.0554(19) -0.0044(18) 0.0070(18) -0.0075(15)
C16 0.0466(19) 0.0526(18) 0.0400(16) -0.0035(14) 0.0112(13) 0.0070(13)
C17 0.0338(15) 0.0302(13) 0.0314(13) -0.0025(11) 0.0028(11) -0.0043(10)
C18 0.0471(17) 0.0319(14) 0.0385(15) -0.0022(12) -0.0060(12) -0.0032(11)
C19 0.0534(19) 0.0340(14) 0.0374(14) -0.0024(13) 0.0043(12) -0.0089(12)
C20 0.079(2) 0.0444(17) 0.0331(14) -0.0099(16) -0.0053(14) -0.0059(13)
C21 0.105(3) 0.055(2) 0.0358(17) -0.013(2) -0.0030(18) 0.0026(15)
C22 0.084(3) 0.0430(18) 0.0419(17) -0.0079(17) 0.0071(17) 0.0063(13)
C23 0.0509(19) 0.0364(15) 0.0468(17) -0.0008(13) 0.0002(14) 0.0063(13)
C24 0.0300(14) 0.0326(13) 0.0346(13) -0.0033(11) -0.0029(11) -0.0023(10)
C25 0.0276(15) 0.0336(13) 0.0432(15) -0.0025(11) 0.0049(11) -0.0008(11)
C26 0.0316(15) 0.0363(14) 0.0351(13) -0.0040(11) 0.0053(11) -0.0061(11)
C27 0.0307(14) 0.0290(12) 0.0323(12) -0.0040(10) 0.0011(10) -0.0028(10)
C28 0.0252(13) 0.0375(14) 0.0386(14) -0.0015(11) 0.0040(11) -0.0087(11)
C29 0.067(2) 0.059(2) 0.059(2) 0.0056(19) 0.0206(17) -0.0196(18)
C30 0.071(3) 0.081(3) 0.084(3) 0.017(2) -0.016(2) 0.030(2)
C31 0.091(3) 0.0307(15) 0.067(2) 0.0023(17) 0.012(2) -0.0013(15)
C32 0.0436(18) 0.060(2) 0.0441(17) -0.0082(15) 0.0144(14) -0.0128(15)
N1 0.0338(14) 0.0620(17) 0.0367(13) -0.0003(12) -0.0009(10) 0.0118(12)
N2 0.0331(13) 0.0545(15) 0.0379(12) -0.0010(11) -0.0001(10) -0.0134(11)
O1 0.0245(11) 0.0809(18) 0.0700(15) -0.0016(11) 0.0104(10) 0.0140(13)
O2 0.0244(11) 0.0735(16) 0.0620(14) 0.0005(10) 0.0066(9) -0.0087(12)
Cl1 0.0660(5) 0.0450(4) 0.0565(4) -0.0231(4) -0.0068(4) 0.0036(4)
Cl2 0.0772(6) 0.0421(4) 0.0684(5) 0.0142(4) -0.0204(4) -0.0017(4)
Cl3 0.0953(8) 0.0444(4) 0.0734(6) -0.0183(5) -0.0224(5) -0.0053(4)
Cl4 0.1074(8) 0.0535(5) 0.0593(5) 0.0355(5) 0.0064(5) 0.0030(4)

loop_
_atom_type_symbol
_atom_type_description
_atom_type_scat_dispersion_real
_atom_type_scat_dispersion_imag
_atom_type_scat_source
C C 0.0033 0.0016 'International Tables Vol C Tables 4.2.6.8 and 6.1.1.4'
H H 0.0000 0.0000 'International Tables Vol C Tables 4.2.6.8 and 6.1.1.4'
N N 0.0061 0.0033 'International Tables Vol C Tables 4.2.6.8 and 6.1.1.4'
O O 0.0106 0.0060 'International Tables Vol C Tables 4.2.6.8 and 6.1.1.4'
Cl Cl 0.1484 0.1585 'International Tables Vol C Tables 4.2.6.8 and 6.1.1.4'

loop_
_geom_angle_atom_site_label_1
_geom_angle_atom_site_label_2
_geom_angle_atom_site_label_3
_geom_angle
C2 C1 C8 117.9(2)
C2 C1 C12 118.4(3)
C8 C1 C12 112.7(2)
C2 C1 C3 59.76(19)
C8 C1 C3 117.8(2)
C12 C1 C3 120.8(2)
C1 C2 C3 61.13(19)
C1 C2 Cl4 119.8(2)
C3 C2 Cl4 118.8(2)
C1 C2 Cl3 120.6(2)
C3 C2 Cl3 121.7(2)
Cl4 C2 Cl3 108.40(18)
C13 C3 C2 119.1(3)
C13 C3 C4 113.8(3)
C2 C3 C4 118.4(3)
C13 C3 C1 120.3(3)
C2 C3 C1 59.10(19)
C4 C3 C1 115.5(3)
C3 C4 C5 111.4(3)
C3 C4 H4A 109.3
C5 C4 H4A 109.3
C3 C4 H4B 109.3
C5 C4 H4B 109.3
H4A C4 H4B 108.0
C6 C5 C4 115.7(3)
C6 C5 H5A 108.4
C4 C5 H5A 108.4
C6 C5 H5B 108.4
C4 C5 H5B 108.4
H5A C5 H5B 107.4
C5 C6 C7 119.3(3)
C5 C6 H6A 107.5
C7 C6 H6A 107.5
C5 C6 H6B 107.5
C7 C6 H6B 107.5
H6A C6 H6B 107.0
C14 C7 C6 109.9(3)
C14 C7 C15 108.3(3)
C6 C7 C15 107.1(3)
C14 C7 C8 108.4(3)
C6 C7 C8 111.2(2)
C15 C7 C8 111.9(3)
C1 C8 C9 110.5(2)
C1 C8 C7 114.8(2)
C9 C8 C7 112.9(2)
C1 C8 H8 106.0
C9 C8 H8 106.0
C7 C8 H8 106.0
O1 C9 C10 122.3(3)
O1 C9 C8 117.7(3)
C10 C9 C8 120.0(2)
C11 C10 C9 120.4(2)
C11 C10 C16 121.2(3)
C9 C10 C16 118.2(2)
N1 C11 C10 122.4(2)
N1 C11 C12 114.8(2)
C10 C11 C12 122.8(2)
C11 C12 C1 111.7(2)
C11 C12 H12A 109.3
C1 C12 H12A 109.3
C11 C12 H12B 109.3
C1 C12 H12B 109.3
H12A C12 H12B 107.9
C3 C13 H13A 109.5
C3 C13 H13B 109.5
H13A C13 H13B 109.5
C3 C13 H13C 109.5
H13A C13 H13C 109.5
H13B C13 H13C 109.5
C7 C14 H14A 109.5
C7 C14 H14B 109.5
H14A C14 H14B 109.5
C7 C14 H14C 109.5
H14A C14 H14C 109.5
H14B C14 H14C 109.5
C7 C15 H15A 109.5
C7 C15 H15B 109.5
H15A C15 H15B 109.5
C7 C15 H15C 109.5
H15A C15 H15C 109.5
H15B C15 H15C 109.5
C10 C16 H16A 109.5
C10 C16 H16B 109.5
H16A C16 H16B 109.5
C10 C16 H16C 109.5
H16A C16 H16C 109.5
H16B C16 H16C 109.5
C28 C17 C24 113.2(2)
C28 C17 C18 118.3(2)
C24 C17 C18 118.1(2)
C28 C17 C19 120.5(2)
C24 C17 C19 117.7(2)
C18 C17 C19 59.03(18)
C19 C18 C17 61.08(18)
C19 C18 Cl2 119.3(2)
C17 C18 Cl2 119.6(2)
C19 C18 Cl1 121.2(2)
C17 C18 Cl1 121.0(2)
Cl2 C18 Cl1 108.38(16)
C18 C19 C20 118.9(3)
C18 C19 C29 118.9(3)
C20 C19 C29 113.6(3)
C18 C19 C17 59.90(17)
C20 C19 C17 116.4(3)
C29 C19 C17 119.0(3)
C19 C20 C21 112.5(3)
C19 C20 H20A 109.1
C21 C20 H20A 109.1
C19 C20 H20B 109.1
C21 C20 H20B 109.1
H20A C20 H20B 107.8
C22 C21 C20 115.4(3)
C22 C21 H21A 108.4
C20 C21 H21A 108.4
C22 C21 H21B 108.4
C20 C21 H21B 108.4
H21A C21 H21B 107.5
C21 C22 C23 119.5(3)
C21 C22 H22A 107.4
C23 C22 H22A 107.4
C21 C22 H22B 107.4
C23 C22 H22B 107.4
H22A C22 H22B 107.0
C30 C23 C22 110.8(3)
C30 C23 C31 108.1(3)
C22 C23 C31 106.6(3)
C30 C23 C24 108.0(3)
C22 C23 C24 111.5(3)
C31 C23 C24 111.9(3)
C17 C24 C25 110.1(2)
C17 C24 C23 114.2(2)
C25 C24 C23 112.6(2)
C17 C24 H24 106.4
C25 C24 H24 106.4
C23 C24 H24 106.4
O2 C25 C26 122.6(2)
O2 C25 C24 117.3(2)
C26 C25 C24 120.0(2)
C27 C26 C25 120.2(2)
C27 C26 C32 121.1(2)
C25 C26 C32 118.5(2)
N2 C27 C26 123.2(2)
N2 C27 C28 113.9(2)
C26 C27 C28 122.9(2)
C27 C28 C17 112.9(2)
C27 C28 H28A 109.0
C17 C28 H28A 109.0
C27 C28 H28B 109.0
C17 C28 H28B 109.0
H28A C28 H28B 107.8
C19 C29 H29A 109.5
C19 C29 H29B 109.5
H29A C29 H29B 109.5
C19 C29 H29C 109.5
H29A C29 H29C 109.5
H29B C29 H29C 109.5
C23 C30 H30A 109.5
C23 C30 H30B 109.5
H30A C30 H30B 109.5
C23 C30 H30C 109.5
H30A C30 H30C 109.5
H30B C30 H30C 109.5
C23 C31 H31A 109.5
C23 C31 H31B 109.5
H31A C31 H31B 109.5
C23 C31 H31C 109.5
H31A C31 H31C 109.5
H31B C31 H31C 109.5
C26 C32 H32A 109.5
C26 C32 H32B 109.5
H32A C32 H32B 109.5
C26 C32 H32C 109.5
H32A C32 H32C 109.5
H32B C32 H32C 109.5
C11 N1 H1A 120.0
C11 N1 H1B 120.0
H1A N1 H1B 120.0
C27 N2 H2A 120.0
C27 N2 H2B 120.0
H2A N2 H2B 120.0

loop_
_geom_bond_atom_site_label_1
_geom_bond_atom_site_label_2
_geom_bond_distance
C1 C2 1.509(4)
C1 C8 1.514(4)
C1 C12 1.515(4)
C1 C3 1.540(4)
C2 C3 1.519(4)
C2 Cl4 1.766(3)
C2 Cl3 1.771(4)
C3 C13 1.515(5)
C3 C4 1.525(4)
C4 C5 1.536(5)
C4 H4A 0.9700
C4 H4B 0.9700
C5 C6 1.521(4)
C5 H5A 0.9700
C5 H5B 0.9700
C6 C7 1.536(4)
C6 H6A 0.9700
C6 H6B 0.9700
C7 C14 1.533(5)
C7 C15 1.537(5)
C7 C8 1.582(4)
C8 C9 1.524(4)
C8 H8 0.9800
C9 O1 1.241(3)
C9 C10 1.430(4)
C10 C11 1.369(4)
C10 C16 1.512(4)
C11 N1 1.335(3)
C11 C12 1.499(4)
C12 H12A 0.9700
C12 H12B 0.9700
C13 H13A 0.9600
C13 H13B 0.9600
C13 H13C 0.9600
C14 H14A 0.9600
C14 H14B 0.9600
C14 H14C 0.9600
C15 H15A 0.9600
C15 H15B 0.9600
C15 H15C 0.9600
C16 H16A 0.9600
C16 H16B 0.9600
C16 H16C 0.9600
C17 C28 1.505(4)
C17 C24 1.517(4)
C17 C18 1.520(4)
C17 C19 1.538(4)
C18 C19 1.506(4)
C18 Cl2 1.760(3)
C18 Cl1 1.766(3)
C19 C20 1.518(4)
C19 C29 1.522(5)
C20 C21 1.536(5)
C20 H20A 0.9700
C20 H20B 0.9700
C21 C22 1.534(5)
C21 H21A 0.9700
C21 H21B 0.9700
C22 C23 1.541(5)
C22 H22A 0.9700
C22 H22B 0.9700
C23 C30 1.530(5)
C23 C31 1.547(5)
C23 C24 1.580(4)
C24 C25 1.529(4)
C24 H24 0.9800
C25 O2 1.243(3)
C25 C26 1.425(4)
C26 C27 1.371(4)
C26 C32 1.506(4)
C27 N2 1.343(3)
C27 C28 1.501(3)
C28 H28A 0.9700
C28 H28B 0.9700
C29 H29A 0.9600
C29 H29B 0.9600
C29 H29C 0.9600
C30 H30A 0.9600
C30 H30B 0.9600
C30 H30C 0.9600
C31 H31A 0.9600
C31 H31B 0.9600
C31 H31C 0.9600
C32 H32A 0.9600
C32 H32B 0.9600
C32 H32C 0.9600
N1 H1A 0.8600
N1 H1B 0.8600
N2 H2A 0.8600
N2 H2B 0.8600

loop_
_geom_hbond_atom_site_label_D
_geom_hbond_atom_site_label_H
_geom_hbond_atom_site_label_A
_geom_hbond_site_symmetry_A
_geom_hbond_distance_DH
_geom_hbond_distance_HA
_geom_hbond_distance_DA
_geom_hbond_angle_DHA
N1 H1B O1 1_455 0.86 2.00 2.816(3) 159.1
N2 H2B O2 1_455 0.86 2.06 2.873(3) 158.6

_cod_database_fobs_code 1545379
